data_7115524
loop_
_publ_author_name
'Yu Tan'
'Han-Lin Luan'
'Hua Lin'
'Xing-Wen Sun'
'Xiao-Di Yang'
'Han-Qing Dong'
'Guo-Qiang Lin'

_publ_section_title
;
 One-pot enantioselective construction of indoloquinolizidine derivatives
 bearing five contiguous stereocenters using aliphatic aldehydes,
 nitroethylenes, and tryptamine
;
_journal_name_full Chem.Commun.
_journal_page_first 10027
_journal_paper_doi 10.1039/C4cc01929F
_journal_volume 50
_journal_year 2014
_chemical_formula_sum 'C24 H26 Br N3 O2'
_chemical_formula_weight 468.39
_chemical_name_systematic
; 
 ? 
;
_space_group_crystal_system orthorhombic
_space_group_IT_number 19
_space_group_name_Hall 'P 2ac 2ab'
_space_group_name_H-M_alt 'P 21 21 21'
_symmetry_space_group_name_Hall 'P 2ac 2ab'
_symmetry_space_group_name_H-M 'P 21 21 21'
_atom_sites_solution_hydrogens geom
_audit_creation_method SHELXL-2013
_cell_angle_alpha 90
_cell_angle_beta 90
_cell_angle_gamma 90
_cell_formula_units_Z 4
_cell_length_a 10.780(4)
_cell_length_b 13.453(6)
_cell_length_c 15.304(6)
_cell_measurement_reflns_used 3784
_cell_measurement_temperature 293(2)
_cell_measurement_theta_max 25.35
_cell_measurement_theta_min 2.42
_cell_volume 2219.4(16)
_computing_cell_refinement 'Bruker SMART'
_computing_data_collection 'Bruker SMART'
_computing_data_reduction 'Bruker SHELXTL'
_computing_molecular_graphics 'Bruker SHELXTL'
_computing_publication_material 'Bruker SHELXTL'
_computing_structure_refinement 'SHELXL-2013 (Sheldrick, 2013)'
_computing_structure_solution 'Bruker SHELXTL'
_diffrn_ambient_temperature 293(2)
_diffrn_measured_fraction_theta_full 0.999
_diffrn_measured_fraction_theta_max 1.000
_diffrn_measurement_device_type 'CCD area detector'
_diffrn_measurement_method 'phi and omega scans'
_diffrn_radiation_type MoK\a
_diffrn_radiation_wavelength 0.71073
_diffrn_reflns_av_R_equivalents 0.0444
_diffrn_reflns_av_unetI/netI 0.0631
_diffrn_reflns_Laue_measured_fraction_full 0.999
_diffrn_reflns_Laue_measured_fraction_max 1.000
_diffrn_reflns_limit_h_max 13
_diffrn_reflns_limit_h_min -12
_diffrn_reflns_limit_k_max 16
_diffrn_reflns_limit_k_min -16
_diffrn_reflns_limit_l_max 18
_diffrn_reflns_limit_l_min -11
_diffrn_reflns_number 9621
_diffrn_reflns_point_group_measured_fraction_full 0.995
_diffrn_reflns_point_group_measured_fraction_max 0.994
_diffrn_reflns_theta_full 25.242
_diffrn_reflns_theta_max 25.592
_diffrn_reflns_theta_min 2.016
_exptl_absorpt_coefficient_mu 1.877
_exptl_absorpt_correction_T_max 1.000
_exptl_absorpt_correction_T_min 0.774
_exptl_absorpt_correction_type multi-scan
_exptl_absorpt_process_details sadabs
_exptl_crystal_colour colorless
_exptl_crystal_density_diffrn 1.402
_exptl_crystal_description block
_exptl_crystal_F_000 968
_exptl_crystal_size_max 0.160
_exptl_crystal_size_mid 0.160
_exptl_crystal_size_min 0.140
_refine_diff_density_max 0.639
_refine_diff_density_min -0.416
_refine_diff_density_rms 0.042
_refine_ls_abs_structure_details
; 
 Flack x determined using 1112 quotients [(I+)-(I-)]/[(I+)+(I-)] 
 (Parsons and Flack (2004), Acta Cryst. A60, s61). 
;
_refine_ls_abs_structure_Flack 0.004(5)
_refine_ls_extinction_method none
_refine_ls_goodness_of_fit_ref 1.000
_refine_ls_hydrogen_treatment constr
_refine_ls_matrix_type full
_refine_ls_number_parameters 281
_refine_ls_number_reflns 4143
_refine_ls_number_restraints 16
_refine_ls_restrained_S_all 0.999
_refine_ls_R_factor_all 0.0465
_refine_ls_R_factor_gt 0.0335
_refine_ls_shift/su_max 0.000
_refine_ls_shift/su_mean 0.000
_refine_ls_structure_factor_coef Fsqd
_refine_ls_weighting_details
; 
 w=1/[\s^2^(Fo^2^)+(0.0080P)^2^] 
 where P=(Fo^2^+2Fc^2^)/3 
;
_refine_ls_weighting_scheme calc
_refine_ls_wR_factor_gt 0.0429
_refine_ls_wR_factor_ref 0.0439
_reflns_Friedel_coverage 0.747
_reflns_Friedel_fraction_full 0.990
_reflns_Friedel_fraction_max 0.986
_reflns_number_gt 3137
_reflns_number_total 4143
_reflns_threshold_expression 'I > 2\s(I)'
_cod_data_source_file c4cc01929f2.cif
_cod_data_source_block a30916b
_cod_original_cell_volume 2219.6(16)
_cod_database_code 7115524
_shelx_space_group_comment
; 
The symmetry employed for this shelxl refinement is uniquely defined 
by the following loop, which should always be used as a source of 
symmetry information in preference to the above space-group names. 
They are only intended as comments. 
;
_shelx_estimated_absorpt_t_min 0.753
_shelx_estimated_absorpt_t_max 0.779
_shelxl_version_number 2013-2

loop_
_space_group_symop_operation_xyz
'x, y, z'
'-x+1/2, -y, z+1/2'
'-x, y+1/2, -z+1/2'
'x+1/2, -y+1/2, -z'

loop_
_atom_site_label
_atom_site_type_symbol
_atom_site_fract_x
_atom_site_fract_y
_atom_site_fract_z
_atom_site_U_iso_or_equiv
_atom_site_adp_type
_atom_site_occupancy
_atom_site_site_symmetry_order
_atom_site_calc_flag
_atom_site_refinement_flags_posn
_atom_site_refinement_flags_adp
_atom_site_refinement_flags_occupancy
_atom_site_disorder_assembly
_atom_site_disorder_group
C1 C 0.3228(3) 0.7575(3) 1.0453(2) 0.0381(10) Uani 1 1 d . . . . .
C2 C 0.3712(3) 0.6659(3) 1.0370(2) 0.0384(10) Uani 1 1 d . . . . .
C3 C 0.3868(4) 0.5224(3) 1.1513(3) 0.0622(13) Uani 1 1 d . . . . .
H3A H 0.4290 0.4769 1.1165 0.075 Uiso 1 1 calc R U . . .
C4 C 0.3563(5) 0.4992(3) 1.2357(3) 0.0829(16) Uani 1 1 d . . . . .
H4A H 0.3781 0.4375 1.2582 0.099 Uiso 1 1 calc R U . . .
C5 C 0.2935(5) 0.5663(4) 1.2879(3) 0.0844(17) Uani 1 1 d . . . . .
H5A H 0.2748 0.5485 1.3451 0.101 Uiso 1 1 calc R U . . .
C6 C 0.2581(4) 0.6573(3) 1.2583(3) 0.0656(14) Uani 1 1 d . . . . .
H6A H 0.2142 0.7012 1.2936 0.079 Uiso 1 1 calc R U . . .
C7 C 0.2905(4) 0.6819(3) 1.1731(3) 0.0463(11) Uani 1 1 d . . . . .
C8 C 0.3533(3) 0.6156(3) 1.1181(2) 0.0437(9) Uani 1 1 d . . . . .
C9 C 0.4223(4) 0.6297(3) 0.9527(2) 0.0510(10) Uani 0.261(16) 1 d D . P A 1
H9A H 0.4113 0.5584 0.9481 0.061 Uiso 0.261(16) 1 calc R U P A 1
H9B H 0.5103 0.6443 0.9493 0.061 Uiso 0.261(16) 1 calc R U P A 1
C10 C 0.354(2) 0.6815(12) 0.8790(10) 0.043(6) Uani 0.261(16) 1 d D U P A 1
H10A H 0.3978 0.6694 0.8246 0.052 Uiso 0.261(16) 1 calc R U P A 1
H10B H 0.2717 0.6532 0.8736 0.052 Uiso 0.261(16) 1 calc R U P A 1
C9' C 0.4223(4) 0.6297(3) 0.9527(2) 0.0510(10) Uani 0.739(16) 1 d D . P A 2
H9'1 H 0.3693 0.5774 0.9301 0.061 Uiso 0.739(16) 1 calc R U P A 2
H9'2 H 0.5039 0.6017 0.9626 0.061 Uiso 0.739(16) 1 calc R U P A 2
C10' C 0.4317(10) 0.7108(5) 0.8864(4) 0.054(3) Uani 0.739(16) 1 d D U P A 2
H10C H 0.5136 0.7403 0.8910 0.064 Uiso 0.739(16) 1 calc R U P A 2
H10D H 0.4255 0.6810 0.8288 0.064 Uiso 0.739(16) 1 calc R U P A 2
C11 C 0.3168(3) 0.8347(2) 0.9757(2) 0.0353(9) Uani 1 1 d . . . . .
H11A H 0.2300 0.8561 0.9730 0.042 Uiso 1 1 calc R U . . .
C12 C 0.3942(3) 0.9302(2) 0.9935(2) 0.0375(9) Uani 1 1 d . . . . .
C13 C 0.3843(3) 1.0005(3) 0.9135(2) 0.0365(10) Uani 1 1 d . . . . .
H13A H 0.2967 1.0193 0.9094 0.044 Uiso 1 1 calc R U . . .
C14 C 0.4135(4) 0.9435(2) 0.8301(2) 0.0420(9) Uani 1 1 d . . . . .
H14A H 0.4997 0.9207 0.8335 0.050 Uiso 1 1 calc R U . . .
C15 C 0.3297(3) 0.8515(2) 0.8172(2) 0.0428(10) Uani 1 1 d . . . . .
H15A H 0.3621 0.8151 0.7666 0.051 Uiso 1 1 calc R U . . .
C16 C 0.3541(4) 0.9833(3) 1.0758(2) 0.0522(12) Uani 1 1 d . . . . .
H16A H 0.2695 1.0046 1.0698 0.078 Uiso 1 1 calc R U . . .
H16B H 0.4063 1.0401 1.0852 0.078 Uiso 1 1 calc R U . . .
H16C H 0.3610 0.9389 1.1247 0.078 Uiso 1 1 calc R U . . .
C17 C 0.4561(4) 1.0975(3) 0.9218(2) 0.0473(10) Uani 1 1 d . . . . .
C18 C 0.3939(4) 1.1815(3) 0.9463(3) 0.0606(13) Uani 1 1 d . . . . .
H18A H 0.3095 1.1777 0.9584 0.073 Uiso 1 1 calc R U . . .
C19 C 0.4544(5) 1.2726(3) 0.9534(3) 0.0827(16) Uani 1 1 d . . . . .
H19A H 0.4110 1.3293 0.9699 0.099 Uiso 1 1 calc R U . . .
C20 C 0.5780(7) 1.2773(4) 0.9359(3) 0.0967(19) Uani 1 1 d . . . . .
H20A H 0.6195 1.3377 0.9409 0.116 Uiso 1 1 calc R U . . .
C21 C 0.6412(5) 1.1948(4) 0.9114(3) 0.0858(17) Uani 1 1 d . . . . .
H21A H 0.7258 1.1989 0.9000 0.103 Uiso 1 1 calc R U . . .
C22 C 0.5813(4) 1.1053(3) 0.9031(2) 0.0625(11) Uani 1 1 d . . . . .
H22A H 0.6252 1.0495 0.8848 0.075 Uiso 1 1 calc R U . . .
C23 C 0.1942(3) 0.8779(3) 0.7967(3) 0.0548(11) Uani 1 1 d . . . . .
H23A H 0.1569 0.9080 0.8479 0.066 Uiso 1 1 calc R U . . .
H23B H 0.1924 0.9266 0.7500 0.066 Uiso 1 1 calc R U . . .
C24 C 0.1181(4) 0.7895(3) 0.7700(3) 0.0731(14) Uani 1 1 d . . . . .
H24A H 0.0343 0.8101 0.7589 0.110 Uiso 1 1 calc R U . . .
H24B H 0.1188 0.7411 0.8161 0.110 Uiso 1 1 calc R U . . .
H24C H 0.1525 0.7607 0.7179 0.110 Uiso 1 1 calc R U . . .
N1 N 0.2724(3) 0.7680(2) 1.1277(2) 0.0436(8) Uani 1 1 d . . . . .
H1A H 0.2356 0.8203 1.1472 0.052 Uiso 1 1 calc R U . . .
N2 N 0.3432(3) 0.7875(2) 0.8921(2) 0.0471(9) Uani 1 1 d D . . . .
N3 N 0.4009(4) 1.0084(3) 0.7509(2) 0.0566(10) Uani 1 1 d . . . . .
O1 O 0.3324(3) 1.0802(2) 0.7542(2) 0.0745(10) Uani 1 1 d . . . . .
O2 O 0.4542(3) 0.9815(2) 0.68528(18) 0.0841(10) Uani 1 1 d . . . . .
Br1 Br 0.56872(3) 0.89058(3) 1.01253(3) 0.05396(12) Uani 1 1 d . . . . .

loop_
_atom_site_aniso_label
_atom_site_aniso_U_11
_atom_site_aniso_U_22
_atom_site_aniso_U_33
_atom_site_aniso_U_23
_atom_site_aniso_U_13
_atom_site_aniso_U_12
C1 0.036(2) 0.040(2) 0.039(2) -0.003(2) 0.0074(19) 0.0037(18)
C2 0.041(2) 0.033(2) 0.041(3) -0.003(2) -0.0011(19) 0.0009(18)
C3 0.075(3) 0.045(3) 0.066(3) 0.004(3) -0.016(3) -0.005(2)
C4 0.123(5) 0.047(3) 0.078(4) 0.032(3) -0.023(3) -0.011(3)
C5 0.115(5) 0.082(4) 0.056(4) 0.029(3) -0.002(3) -0.025(4)
C6 0.084(4) 0.060(3) 0.053(3) 0.016(3) 0.007(3) -0.003(3)
C7 0.050(3) 0.042(3) 0.047(3) 0.009(2) -0.001(2) -0.006(2)
C8 0.046(2) 0.037(2) 0.049(2) 0.007(3) -0.0111(19) -0.004(2)
C9 0.054(2) 0.047(3) 0.052(2) -0.002(2) -0.001(2) 0.013(2)
C10 0.033(11) 0.056(12) 0.042(10) -0.004(9) 0.020(9) -0.013(9)
C9' 0.054(2) 0.047(3) 0.052(2) -0.002(2) -0.001(2) 0.013(2)
C10' 0.066(6) 0.051(4) 0.043(4) -0.003(3) 0.011(4) 0.015(4)
C11 0.032(2) 0.041(2) 0.032(2) -0.001(2) 0.0030(19) 0.0033(17)
C12 0.034(2) 0.0397(19) 0.039(2) -0.0020(19) 0.0024(19) 0.0018(14)
C13 0.036(2) 0.037(2) 0.036(2) 0.002(2) -0.0023(18) -0.0013(18)
C14 0.047(2) 0.043(2) 0.036(2) 0.0086(19) 0.001(2) 0.003(2)
C15 0.055(3) 0.040(2) 0.034(2) -0.001(2) 0.000(2) 0.002(2)
C16 0.074(3) 0.038(3) 0.045(2) -0.009(2) 0.015(2) -0.012(2)
C17 0.059(3) 0.047(3) 0.036(2) 0.007(2) -0.001(2) -0.010(2)
C18 0.075(3) 0.046(3) 0.061(3) 0.003(2) -0.003(2) -0.005(2)
C19 0.117(4) 0.049(3) 0.082(4) -0.003(3) -0.020(4) -0.008(3)
C20 0.133(6) 0.071(4) 0.086(4) 0.022(3) -0.035(4) -0.048(4)
C21 0.078(4) 0.091(4) 0.089(4) 0.019(4) -0.007(3) -0.038(4)
C22 0.061(3) 0.067(3) 0.060(3) 0.012(3) 0.000(2) -0.016(3)
C23 0.055(3) 0.058(3) 0.051(3) 0.009(3) -0.014(2) -0.004(2)
C24 0.056(3) 0.072(3) 0.091(4) -0.016(3) 0.003(3) -0.009(2)
N1 0.050(2) 0.040(2) 0.041(2) 0.0035(18) 0.0082(18) 0.0057(17)
N2 0.065(2) 0.038(2) 0.039(2) -0.0042(18) -0.0002(18) 0.0112(19)
N3 0.068(3) 0.059(3) 0.043(2) 0.009(2) -0.003(2) -0.017(2)
O1 0.098(3) 0.059(2) 0.066(2) 0.0201(18) -0.0260(19) -0.0020(19)
O2 0.113(3) 0.098(2) 0.0418(17) 0.0092(18) 0.019(2) -0.015(2)
Br1 0.04240(19) 0.0641(2) 0.0554(2) 0.0050(3) -0.0083(2) -0.0008(2)

loop_
_atom_type_symbol
_atom_type_description
_atom_type_scat_dispersion_real
_atom_type_scat_dispersion_imag
_atom_type_scat_source
C C 0.0033 0.0016 'International Tables Vol C Tables 4.2.6.8 and 6.1.1.4'
H H 0.0000 0.0000 'International Tables Vol C Tables 4.2.6.8 and 6.1.1.4'
N N 0.0061 0.0033 'International Tables Vol C Tables 4.2.6.8 and 6.1.1.4'
O O 0.0106 0.0060 'International Tables Vol C Tables 4.2.6.8 and 6.1.1.4'
Br Br -0.2901 2.4595 'International Tables Vol C Tables 4.2.6.8 and 6.1.1.4'

loop_
_geom_angle_atom_site_label_1
_geom_angle_atom_site_label_2
_geom_angle_atom_site_label_3
_geom_angle
C2 C1 N1 109.5(3)
C2 C1 C11 126.1(4)
N1 C1 C11 124.3(3)
C1 C2 C8 107.5(3)
C1 C2 C9 121.8(3)
C8 C2 C9 130.5(3)
C4 C3 C8 118.9(4)
C4 C3 H3A 120.5
C8 C3 H3A 120.5
C3 C4 C5 121.0(4)
C3 C4 H4A 119.5
C5 C4 H4A 119.5
C6 C5 C4 122.1(5)
C6 C5 H5A 118.9
C4 C5 H5A 118.9
C5 C6 C7 117.2(5)
C5 C6 H6A 121.4
C7 C6 H6A 121.4
N1 C7 C6 130.1(4)
N1 C7 C8 107.7(4)
C6 C7 C8 122.2(4)
C3 C8 C7 118.5(4)
C3 C8 C2 134.9(4)
C7 C8 C2 106.6(3)
C2 C9 C10 108.4(7)
C2 C9 H9A 110.0
C10 C9 H9A 110.0
C2 C9 H9B 110.0
C10 C9 H9B 110.0
H9A C9 H9B 108.4
N2 C10 C9 112.9(13)
N2 C10 H10A 109.0
C9 C10 H10A 109.0
N2 C10 H10B 109.0
C9 C10 H10B 109.0
H10A C10 H10B 107.8
N2 C10' H10C 108.2
N2 C10' H10D 108.2
H10C C10' H10D 107.3
N2 C11 C1 108.3(3)
N2 C11 C12 114.1(3)
C1 C11 C12 115.3(3)
N2 C11 H11A 106.1
C1 C11 H11A 106.1
C12 C11 H11A 106.1
C16 C12 C13 110.5(2)
C16 C12 C11 112.5(3)
C13 C12 C11 109.2(3)
C16 C12 Br1 106.1(2)
C13 C12 Br1 110.3(2)
C11 C12 Br1 108.28(19)
C17 C13 C14 113.4(3)
C17 C13 C12 115.0(3)
C14 C13 C12 109.9(3)
C17 C13 H13A 106.0
C14 C13 H13A 106.0
C12 C13 H13A 106.0
N3 C14 C13 111.5(3)
N3 C14 C15 108.0(3)
C13 C14 C15 113.0(3)
N3 C14 H14A 108.1
C13 C14 H14A 108.1
C15 C14 H14A 108.1
N2 C15 C23 113.4(3)
N2 C15 C14 108.5(3)
C23 C15 C14 113.4(3)
N2 C15 H15A 107.0
C23 C15 H15A 107.0
C14 C15 H15A 107.0
C12 C16 H16A 109.5
C12 C16 H16B 109.5
H16A C16 H16B 109.5
C12 C16 H16C 109.5
H16A C16 H16C 109.5
H16B C16 H16C 109.5
C18 C17 C22 118.2(4)
C18 C17 C13 118.8(4)
C22 C17 C13 123.0(4)
C17 C18 C19 121.3(4)
C17 C18 H18A 119.4
C19 C18 H18A 119.4
C20 C19 C18 119.0(5)
C20 C19 H19A 120.5
C18 C19 H19A 120.5
C21 C20 C19 120.6(5)
C21 C20 H20A 119.7
C19 C20 H20A 119.7
C20 C21 C22 120.5(5)
C20 C21 H21A 119.7
C22 C21 H21A 119.7
C21 C22 C17 120.4(5)
C21 C22 H22A 119.8
C17 C22 H22A 119.8
C24 C23 C15 113.1(3)
C24 C23 H23A 109.0
C15 C23 H23A 109.0
C24 C23 H23B 109.0
C15 C23 H23B 109.0
H23A C23 H23B 107.8
C23 C24 H24A 109.5
C23 C24 H24B 109.5
H24A C24 H24B 109.5
C23 C24 H24C 109.5
H24A C24 H24C 109.5
H24B C24 H24C 109.5
C7 N1 C1 108.7(3)
C7 N1 H1A 125.6
C1 N1 H1A 125.6
C10' N2 C15 117.2(4)
C15 N2 C10 119.1(7)
C10' N2 C11 120.5(4)
C15 N2 C11 114.7(3)
C10 N2 C11 124.7(7)
O2 N3 O1 124.0(4)
O2 N3 C14 116.9(4)
O1 N3 C14 118.9(4)

loop_
_geom_bond_atom_site_label_1
_geom_bond_atom_site_label_2
_geom_bond_distance
C1 C2 1.343(4)
C1 N1 1.380(4)
C1 C11 1.490(4)
C2 C8 1.427(4)
C2 C9 1.485(5)
C3 C4 1.369(5)
C3 C8 1.400(5)
C3 H3A 0.9300
C4 C5 1.382(6)
C4 H4A 0.9300
C5 C6 1.360(5)
C5 H5A 0.9300
C6 C7 1.390(5)
C6 H6A 0.9300
C7 N1 1.365(5)
C7 C8 1.401(5)
C9 C10 1.516(16)
C9 H9A 0.9700
C9 H9B 0.9700
C10 N2 1.444(16)
C10 H10A 0.9700
C10 H10B 0.9700
C10' N2 1.408(6)
C10' H10C 0.9700
C10' H10D 0.9700
C11 N2 1.457(4)
C11 C12 1.556(4)
C11 H11A 0.9800
C12 C16 1.512(4)
C12 C13 1.551(4)
C12 Br1 1.977(3)
C13 C17 1.522(5)
C13 C14 1.522(4)
C13 H13A 0.9800
C14 N3 1.500(4)
C14 C15 1.544(4)
C14 H14A 0.9800
C15 N2 1.442(4)
C15 C23 1.536(4)
C15 H15A 0.9800
C16 H16A 0.9600
C16 H16B 0.9600
C16 H16C 0.9600
C17 C18 1.366(5)
C17 C22 1.384(5)
C18 C19 1.393(5)
C18 H18A 0.9300
C19 C20 1.361(7)
C19 H19A 0.9300
C20 C21 1.355(6)
C20 H20A 0.9300
C21 C22 1.373(5)
C21 H21A 0.9300
C22 H22A 0.9300
C23 C24 1.502(5)
C23 H23A 0.9700
C23 H23B 0.9700
C24 H24A 0.9600
C24 H24B 0.9600
C24 H24C 0.9600
N1 H1A 0.8600
N3 O2 1.212(4)
N3 O1 1.217(4)

loop_
_geom_torsion_atom_site_label_1
_geom_torsion_atom_site_label_2
_geom_torsion_atom_site_label_3
_geom_torsion_atom_site_label_4
_geom_torsion
N1 C1 C2 C8 -1.1(4)
C11 C1 C2 C8 -177.8(3)
N1 C1 C2 C9 174.5(3)
C11 C1 C2 C9 -2.1(6)
C8 C3 C4 C5 0.0(7)
C3 C4 C5 C6 0.6(8)
C4 C5 C6 C7 -1.5(7)
C5 C6 C7 N1 -177.0(4)
C5 C6 C7 C8 2.0(6)
C4 C3 C8 C7 0.5(6)
C4 C3 C8 C2 178.0(4)
N1 C7 C8 C3 177.7(3)
C6 C7 C8 C3 -1.5(6)
N1 C7 C8 C2 -0.5(4)
C6 C7 C8 C2 -179.7(4)
C1 C2 C8 C3 -176.8(4)
C9 C2 C8 C3 8.1(7)
C1 C2 C8 C7 1.0(4)
C9 C2 C8 C7 -174.2(4)
C1 C2 C9 C10 -29.0(11)
C8 C2 C9 C10 145.6(10)
C2 C9 C10 N2 46.8(16)
C2 C1 C11 N2 13.9(5)
N1 C1 C11 N2 -162.3(3)
C2 C1 C11 C12 -115.4(4)
N1 C1 C11 C12 68.4(4)
N2 C11 C12 C16 173.5(3)
C1 C11 C12 C16 -60.0(4)
N2 C11 C12 C13 50.5(3)
C1 C11 C12 C13 177.0(3)
N2 C11 C12 Br1 -69.6(3)
C1 C11 C12 Br1 56.9(3)
C16 C12 C13 C17 55.9(4)
C11 C12 C13 C17 -179.9(3)
Br1 C12 C13 C17 -61.0(3)
C16 C12 C13 C14 -174.8(3)
C11 C12 C13 C14 -50.6(3)
Br1 C12 C13 C14 68.3(3)
C17 C13 C14 N3 -51.6(4)
C12 C13 C14 N3 178.2(3)
C17 C13 C14 C15 -173.5(3)
C12 C13 C14 C15 56.3(4)
N3 C14 C15 N2 178.7(3)
C13 C14 C15 N2 -57.5(4)
N3 C14 C15 C23 -54.4(4)
C13 C14 C15 C23 69.4(4)
C14 C13 C17 C18 133.8(4)
C12 C13 C17 C18 -98.6(4)
C14 C13 C17 C22 -44.2(5)
C12 C13 C17 C22 83.4(4)
C22 C17 C18 C19 -0.8(6)
C13 C17 C18 C19 -178.9(4)
C17 C18 C19 C20 -0.3(7)
C18 C19 C20 C21 0.4(8)
C19 C20 C21 C22 0.5(8)
C20 C21 C22 C17 -1.6(7)
C18 C17 C22 C21 1.7(6)
C13 C17 C22 C21 179.7(4)
N2 C15 C23 C24 -64.9(4)
C14 C15 C23 C24 170.7(3)
C6 C7 N1 C1 178.9(4)
C8 C7 N1 C1 -0.2(4)
C2 C1 N1 C7 0.8(4)
C11 C1 N1 C7 177.6(3)
C23 C15 N2 C10' 139.4(6)
C14 C15 N2 C10' -93.7(6)
C23 C15 N2 C10 96.0(11)
C14 C15 N2 C10 -137.0(11)
C23 C15 N2 C11 -70.9(4)
C14 C15 N2 C11 56.1(4)
C9 C10 N2 C10' 56.7(13)
C9 C10 N2 C15 154.5(9)
C9 C10 N2 C11 -40.1(19)
C1 C11 N2 C10' -36.7(6)
C12 C11 N2 C10' 93.3(6)
C1 C11 N2 C15 174.6(3)
C12 C11 N2 C15 -55.4(4)
C1 C11 N2 C10 8.6(12)
C12 C11 N2 C10 138.6(12)
C13 C14 N3 O2 159.5(4)
C15 C14 N3 O2 -75.8(4)
C13 C14 N3 O1 -25.2(5)
C15 C14 N3 O1 99.5(4)
